data_4114398
loop_
_publ_author_name
'Venu R. Vangala'
'Balakrishna R. Bhogala'
'Archan Dey'
'Gautam R. Desiraju'
'Charlotte K. Broder'
'Philip S. Smith'
'Raju Mondal'
'Judith A. K. Howard'
'Chick C. Wilson'

_publ_contact_author_address
;
School of Chemistry
University of Hyderabad
Hyderabad 500 046
India
;
_publ_contact_author_email desiraju@uohyd.ernet.in
_publ_contact_author_fax '91 40 3010567'
_publ_contact_author_name 'Professor Gautam R. Desiraju'
_publ_contact_author_phone '91 40 3010567'
_publ_section_title
;
 Correspondence between Molecular Functionality and Crystal Structures.
 Supramolecular Chemistry of a Family of Homologated Aminophenols
;
_journal_name_full 'Journal of the American Chemical Society'
_journal_page_first 14495
_journal_page_last 14509
_journal_paper_doi 10.1021/ja037227p
_journal_volume 125
_journal_year 2003
_chemical_formula_sum 'C12 H11 N O2'
_chemical_formula_weight 201.22
_chemical_melting_point 429(1)
_chemical_name_systematic
; 
 4-(4-aminophenoxy)phenol  
;
_space_group_IT_number 9
_symmetry_cell_setting monoclinic
_symmetry_space_group_name_Hall 'C -2yc'
_symmetry_space_group_name_H-M 'C 1 c 1'
_atom_sites_solution_hydrogens geom
_atom_sites_solution_primary direct
_atom_sites_solution_secondary difmap
_audit_creation_method SHELXL-97
_cell_angle_alpha 90.00
_cell_angle_beta 95.674(2)
_cell_angle_gamma 90.00
_cell_formula_units_Z 4
_cell_length_a 22.4911(11)
_cell_length_b 5.4647(2)
_cell_length_c 8.0466(4)
_cell_measurement_reflns_used 4843
_cell_measurement_temperature 120(2)
_cell_measurement_theta_max 27.4965
_cell_measurement_theta_min 2.5435
_cell_volume 984.14(8)
_computing_cell_refinement 'SMART-NT V5.0 (Bruker, 1998)'
_computing_data_collection 'SMART-NT V5.0 (Bruker, 1998)'
_computing_data_reduction 'SMART-NT V5.0 (Bruker, 1998)'
_computing_molecular_graphics 'SHELXTL-98 (Bruker, 1998)'
_computing_publication_material 'SHELXTL-98 (Bruker, 1998)'
_computing_structure_refinement 'SHELXL-97 (Sheldrick, 1997)'
_computing_structure_solution 'SHELXS-97 (Sheldrick, 1990)'
_diffrn_ambient_temperature 120(2)
_diffrn_detector_area_resol_mean 8
_diffrn_measured_fraction_theta_full 0.996
_diffrn_measured_fraction_theta_max 0.996
_diffrn_measurement_device_type 'Bruker SMART CCD 1K area detector'
_diffrn_measurement_method \w-scans
_diffrn_radiation_monochromator graphite
_diffrn_radiation_source 'fine-focus sealed tube'
_diffrn_radiation_type MoK\a
_diffrn_radiation_wavelength 0.71073
_diffrn_reflns_av_R_equivalents 0.0380
_diffrn_reflns_av_sigmaI/netI 0.0271
_diffrn_reflns_limit_h_max 29
_diffrn_reflns_limit_h_min -29
_diffrn_reflns_limit_k_max 7
_diffrn_reflns_limit_k_min -7
_diffrn_reflns_limit_l_max 10
_diffrn_reflns_limit_l_min -10
_diffrn_reflns_number 5187
_diffrn_reflns_theta_full 27.49
_diffrn_reflns_theta_max 27.49
_diffrn_reflns_theta_min 1.82
_diffrn_standards_decay_% 0
_diffrn_standards_number 0
_exptl_absorpt_coefficient_mu 0.093
_exptl_absorpt_correction_type none
_exptl_crystal_colour Brown
_exptl_crystal_density_diffrn 1.358
_exptl_crystal_description Plate
_exptl_crystal_F_000 424
_exptl_crystal_size_max 0.4
_exptl_crystal_size_mid 0.4
_exptl_crystal_size_min 0.1
_refine_diff_density_max 0.188
_refine_diff_density_min -0.203
_refine_diff_density_rms 0.046
_refine_ls_abs_structure_details 'Flack H D (1983), Acta Cryst. A39, 876-881'
_refine_ls_abs_structure_Flack 0.1(9)
_refine_ls_extinction_method none
_refine_ls_goodness_of_fit_ref 1.047
_refine_ls_hydrogen_treatment mixed
_refine_ls_matrix_type full
_refine_ls_number_parameters 180
_refine_ls_number_reflns 2069
_refine_ls_number_restraints 2
_refine_ls_restrained_S_all 1.046
_refine_ls_R_factor_all 0.0332
_refine_ls_R_factor_gt 0.0329
_refine_ls_shift/su_max 0.001
_refine_ls_shift/su_mean 0.000
_refine_ls_structure_factor_coef Fsqd
_refine_ls_weighting_details 'calc w=1/[\s^2^(Fo^2^)+(0.0527P)^2^+0.4101P] where P=(Fo^2^+2Fc^2^)/3'
_refine_ls_weighting_scheme calc
_refine_ls_wR_factor_gt 0.0863
_refine_ls_wR_factor_ref 0.0866
_reflns_number_gt 2042
_reflns_number_total 2069
_reflns_threshold_expression >2sigma(I)
_cod_data_source_file ja037227psi20030927_031934_14.cif
_cod_data_source_block 1b
_cod_database_code 4114398

loop_
_symmetry_equiv_pos_as_xyz
'x, y, z'
'x, -y, z+1/2'
'x+1/2, y+1/2, z'
'x+1/2, -y+1/2, z+1/2'

loop_
_atom_site_label
_atom_site_type_symbol
_atom_site_fract_x
_atom_site_fract_y
_atom_site_fract_z
_atom_site_U_iso_or_equiv
_atom_site_adp_type
_atom_site_occupancy
_atom_site_symmetry_multiplicity
_atom_site_calc_flag
O1 O 0.92718(5) 0.7725(2) -0.09835(12) 0.0268(3) Uani 1 1 d
O2 O 0.70197(5) 0.7173(2) 0.12127(13) 0.0247(3) Uani 1 1 d
N1 N 1.15842(5) 0.7713(3) 0.23064(15) 0.0234(3) Uani 1 1 d
C11 C 0.80275(6) 0.5530(3) 0.12867(17) 0.0186(3) Uani 1 1 d
C12 C 0.75993(6) 0.7297(2) 0.07882(15) 0.0175(3) Uani 1 1 d
C9 C 0.83236(6) 0.9473(3) -0.06684(16) 0.0195(3) Uani 1 1 d
C3 C 1.05708(6) 0.9393(3) 0.19544(17) 0.0206(3) Uani 1 1 d
C10 C 0.77503(6) 0.9291(3) -0.01592(17) 0.0196(3) Uani 1 1 d
C8 C 0.86013(6) 0.5699(3) 0.07766(16) 0.0194(3) Uani 1 1 d
C5 C 1.02099(7) 0.5756(3) -0.03498(18) 0.0214(3) Uani 1 1 d
C4 C 0.99894(6) 0.9387(3) 0.11684(17) 0.0211(3) Uani 1 1 d
C6 C 0.98179(6) 0.7591(2) 0.00019(16) 0.0184(3) Uani 1 1 d
C2 C 1.07921(6) 0.5766(3) 0.04450(17) 0.0221(3) Uani 1 1 d
C7 C 0.87395(6) 0.7654(3) -0.02328(16) 0.0178(3) Uani 1 1 d
C1 C 1.09766(6) 0.7596(3) 0.15765(15) 0.0179(3) Uani 1 1 d
H3 H 1.0685(11) 1.061(4) 0.274(3) 0.031(5) Uiso 1 1 d
H11 H 0.7933(9) 0.420(4) 0.200(3) 0.028(5) Uiso 1 1 d
H10 H 0.7449(9) 1.051(4) -0.048(3) 0.028(5) Uiso 1 1 d
H4 H 0.9717(9) 1.063(4) 0.141(3) 0.034(5) Uiso 1 1 d
H9 H 0.8413(9) 1.085(4) -0.138(3) 0.031(5) Uiso 1 1 d
H8 H 0.8915(10) 0.450(4) 0.109(2) 0.034(5) Uiso 1 1 d
H5 H 1.0076(10) 0.454(5) -0.114(3) 0.042(6) Uiso 1 1 d
H2 H 1.1075(10) 0.438(4) 0.022(3) 0.040(6) Uiso 1 1 d
H1A H 1.1599(9) 0.804(4) 0.342(3) 0.027(5) Uiso 1 1 d
H1B H 1.1771(10) 0.625(4) 0.212(3) 0.041(6) Uiso 1 1 d
H12 H 0.6953(11) 0.571(5) 0.159(3) 0.047(7) Uiso 1 1 d

loop_
_atom_site_aniso_label
_atom_site_aniso_U_11
_atom_site_aniso_U_22
_atom_site_aniso_U_33
_atom_site_aniso_U_23
_atom_site_aniso_U_13
_atom_site_aniso_U_12
O1 0.0138(5) 0.0489(7) 0.0178(5) 0.0018(5) 0.0018(4) -0.0020(4)
O2 0.0139(5) 0.0293(6) 0.0313(5) 0.0051(5) 0.0044(4) 0.0025(4)
N1 0.0140(5) 0.0335(7) 0.0224(6) 0.0039(5) 0.0006(5) 0.0006(5)
C11 0.0168(6) 0.0187(7) 0.0200(6) 0.0016(5) -0.0003(5) -0.0001(5)
C12 0.0128(6) 0.0209(6) 0.0186(6) -0.0022(5) 0.0010(5) -0.0003(5)
C9 0.0194(7) 0.0185(7) 0.0201(6) 0.0018(5) -0.0002(5) -0.0041(5)
C3 0.0195(6) 0.0211(7) 0.0213(6) -0.0040(5) 0.0024(5) -0.0022(5)
C10 0.0175(6) 0.0173(6) 0.0231(6) 0.0000(5) -0.0027(5) 0.0017(5)
C8 0.0155(6) 0.0212(7) 0.0209(6) 0.0009(5) -0.0005(5) 0.0043(5)
C5 0.0222(7) 0.0198(6) 0.0222(6) -0.0034(5) 0.0023(5) -0.0030(5)
C4 0.0175(6) 0.0228(7) 0.0236(6) -0.0031(5) 0.0045(5) 0.0046(5)
C6 0.0129(6) 0.0251(7) 0.0175(6) 0.0032(5) 0.0028(5) -0.0022(5)
C2 0.0202(7) 0.0222(7) 0.0245(6) 0.0000(5) 0.0049(6) 0.0047(5)
C7 0.0120(6) 0.0250(7) 0.0159(5) -0.0019(5) -0.0009(4) -0.0025(5)
C1 0.0134(7) 0.0232(7) 0.0174(6) 0.0045(5) 0.0023(5) -0.0006(5)

loop_
_atom_type_symbol
_atom_type_description
_atom_type_scat_dispersion_real
_atom_type_scat_dispersion_imag
_atom_type_scat_source
C C 0.0033 0.0016 'International Tables Vol C Tables 4.2.6.8 and 6.1.1.4'
H H 0.0000 0.0000 'International Tables Vol C Tables 4.2.6.8 and 6.1.1.4'
N N 0.0061 0.0033 'International Tables Vol C Tables 4.2.6.8 and 6.1.1.4'
O O 0.0106 0.0060 'International Tables Vol C Tables 4.2.6.8 and 6.1.1.4'

loop_
_geom_angle_atom_site_label_1
_geom_angle_atom_site_label_2
_geom_angle_atom_site_label_3
_geom_angle
C7 O1 C6 119.83(10)
C12 O2 H12 109.1(17)
C1 N1 H1A 110.6(12)
C1 N1 H1B 109.0(14)
H1A N1 H1B 111(2)
C12 C11 C8 120.14(12)
C12 C11 H11 120.4(12)
C8 C11 H11 119.5(12)
O2 C12 C10 117.49(12)
O2 C12 C11 122.44(12)
C10 C12 C11 120.06(12)
C7 C9 C10 119.65(12)
C7 C9 H9 121.8(12)
C10 C9 H9 118.5(12)
C1 C3 C4 120.27(12)
C1 C3 H3 120.4(14)
C4 C3 H3 119.3(14)
C12 C10 C9 120.00(12)
C12 C10 H10 119.0(12)
C9 C10 H10 120.9(12)
C11 C8 C7 119.17(12)
C11 C8 H8 123.1(12)
C7 C8 H8 117.7(12)
C6 C5 C2 119.37(13)
C6 C5 H5 118.6(14)
C2 C5 H5 122.0(14)
C6 C4 C3 119.60(12)
C6 C4 H4 120.4(13)
C3 C4 H4 120.0(13)
C5 C6 C4 120.78(13)
C5 C6 O1 117.69(13)
C4 C6 O1 121.17(13)
C1 C2 C5 120.53(12)
C1 C2 H2 120.0(13)
C5 C2 H2 119.4(13)
C9 C7 O1 117.21(12)
C9 C7 C8 120.85(13)
O1 C7 C8 121.60(12)
C2 C1 C3 119.40(12)
C2 C1 N1 120.76(12)
C3 C1 N1 119.80(12)

loop_
_geom_bond_atom_site_label_1
_geom_bond_atom_site_label_2
_geom_bond_distance
O1 C7 1.3940(14)
O1 C6 1.3964(17)
O2 C12 1.3814(15)
O2 H12 0.87(3)
N1 C1 1.4346(16)
N1 H1A 0.91(2)
N1 H1B 0.92(2)
C11 C12 1.3947(19)
C11 C8 1.3953(17)
C11 H11 0.96(2)
C12 C10 1.3909(19)
C9 C7 1.386(2)
C9 C10 1.3946(18)
C9 H9 0.98(2)
C3 C1 1.3942(18)
C3 C4 1.3951(18)
C3 H3 0.93(2)
C10 H10 0.97(2)
C8 C7 1.3956(19)
C8 H8 0.98(2)
C5 C6 1.383(2)
C5 C2 1.399(2)
C5 H5 0.95(3)
C4 C6 1.386(2)
C4 H4 0.95(2)
C2 C1 1.3883(19)
C2 H2 1.02(2)

loop_
_geom_torsion_atom_site_label_1
_geom_torsion_atom_site_label_2
_geom_torsion_atom_site_label_3
_geom_torsion_atom_site_label_4
_geom_torsion
C8 C11 C12 O2 177.83(12)
C8 C11 C12 C10 -2.8(2)
O2 C12 C10 C9 -178.01(12)
C11 C12 C10 C9 2.58(19)
C7 C9 C10 C12 0.33(18)
C12 C11 C8 C7 0.08(19)
C1 C3 C4 C6 -0.31(19)
C2 C5 C6 C4 -2.1(2)
C2 C5 C6 O1 171.01(12)
C3 C4 C6 C5 2.2(2)
C3 C4 C6 O1 -170.60(12)
C7 O1 C6 C5 124.00(14)
C7 O1 C6 C4 -62.95(18)
C6 C5 C2 C1 0.0(2)
C10 C9 C7 O1 170.32(12)
C10 C9 C7 C8 -3.1(2)
C6 O1 C7 C9 129.17(14)
C6 O1 C7 C8 -57.48(18)
C11 C8 C7 C9 2.87(19)
C11 C8 C7 O1 -170.24(12)
C5 C2 C1 C3 1.89(19)
C5 C2 C1 N1 -175.60(13)
C4 C3 C1 C2 -1.73(19)
C4 C3 C1 N1 175.79(12)

loop_
_cod_related_entry_id
_cod_related_entry_database
_cod_related_entry_code
1 ChemSpider 10763990
